data_4332590
loop_
_publ_author_name
'Alvarez, M. Angeles'
'Garc\'ia, M. Esther'
'Mart\'inez, M. Eugenia'
'Ramos, Alberto'
'Ruiz, Miguel A.'
'S\'aez, David'
'Vaissermann, Jacqueline'

_publ_section_title
;
 M&#x2212;P versus MM Bonds as Protonation Sites in the
 Organophosphide-Bridged Complexes [M2Cp2(\m-PR2)(\m-PR&#x2018;2)(CO)2],
 (M = Mo, W; R, R&#x2018; = Ph, Et, Cy)&#x2020;
;
_journal_issue 17
_journal_name_full 'Inorganic Chemistry'
_journal_page_first 6965
_journal_page_last 6978
_journal_paper_doi 10.1021/ic060544n
_journal_volume 45
_journal_year 2006
_chemical_compound_source 'synthesis as described'
_chemical_formula_moiety 'C40 H64 B1 F4 Mo2 N1 O1 P2'
_chemical_formula_sum 'C41 H66 B Cl2 F4 Mo2 N O P2'
_chemical_formula_weight 1000.48
_chemical_name_systematic
;
 ?
;
_space_group_IT_number 14
_symmetry_cell_setting monoclinic
_symmetry_Int_Tables_number 14
_symmetry_space_group_name_Hall '-P 2yn'
_symmetry_space_group_name_H-M 'P 1 21/n 1'
_atom_sites_solution_hydrogens geom
_atom_sites_solution_primary direct
_atom_sites_solution_secondary difmap
_audit_conform_dict_location ftp://ftp.iucr.org/pub/cif_core.dic
_audit_conform_dict_name cif_core.dic
_audit_conform_dict_version 2.2
_audit_creation_date 2005-03-04T18:40:48-00:00
_audit_creation_method 'WinGX routine CIF_UPDATE'
_cell_angle_alpha 90
_cell_angle_beta 112.445(2)
_cell_angle_gamma 90
_cell_formula_units_Z 4
_cell_length_a 16.199(2)
_cell_length_b 17.829(3)
_cell_length_c 16.731(2)
_cell_measurement_reflns_used 1691
_cell_measurement_temperature 120(1)
_cell_measurement_theta_max 27.33
_cell_measurement_theta_min 2.5
_cell_measurement_wavelength 0.71073
_cell_volume 4466.1(11)
_computing_cell_refinement 'SAINT+ (Brucker AXS)'
_computing_data_collection 'SMART (Brucker AXS)'
_computing_data_reduction 'SAINT+ (Bruker AXS)'
_computing_molecular_graphics 'Ortep-3 for Windows (Farrugia, 1997)'
_computing_publication_material 'WinGX publication routines (Farrugia, 1999)'
_computing_structure_refinement 'SHELXL-97 (Sheldrick, 1997)'
_computing_structure_solution 'DIRDIF99 (Beurkens et al, 1999)'
_diffrn_ambient_temperature 293(2)
_diffrn_measured_fraction_theta_full 0.968
_diffrn_measured_fraction_theta_max 0.968
_diffrn_measurement_device_type 'Smart-CCD-1000 BRUKER'
_diffrn_measurement_method 'omega scans'
_diffrn_radiation_monochromator graphite
_diffrn_radiation_probe x-ray
_diffrn_radiation_source 'fine-focus sealed tube'
_diffrn_radiation_type MoK\a
_diffrn_radiation_wavelength 0.71073
_diffrn_reflns_av_R_equivalents 0.0720
_diffrn_reflns_av_unetI/netI 0.0724
_diffrn_reflns_limit_h_max 19
_diffrn_reflns_limit_h_min -21
_diffrn_reflns_limit_k_max 23
_diffrn_reflns_limit_k_min 0
_diffrn_reflns_limit_l_max 22
_diffrn_reflns_limit_l_min 0
_diffrn_reflns_number 41607
_diffrn_reflns_theta_full 28.32
_diffrn_reflns_theta_max 28.32
_diffrn_reflns_theta_min 1.49
_exptl_absorpt_coefficient_mu 0.802
_exptl_absorpt_correction_T_max 0.8691
_exptl_absorpt_correction_T_min 0.7557
_exptl_absorpt_correction_type multi-scan
_exptl_absorpt_process_details 'BRUKER Sadabs'
_exptl_crystal_colour brown
_exptl_crystal_density_diffrn 1.488
_exptl_crystal_density_method 'not measured'
_exptl_crystal_description prism
_exptl_crystal_F_000 2064
_exptl_crystal_size_max 0.37
_exptl_crystal_size_mid 0.25
_exptl_crystal_size_min 0.18
_refine_diff_density_max 1.783
_refine_diff_density_min -1.301
_refine_diff_density_rms 0.14
_refine_ls_extinction_method none
_refine_ls_goodness_of_fit_ref 1.086
_refine_ls_hydrogen_treatment mixed
_refine_ls_matrix_type full
_refine_ls_number_parameters 617
_refine_ls_number_reflns 11121
_refine_ls_number_restraints 36
_refine_ls_restrained_S_all 1.085
_refine_ls_R_factor_all 0.1108
_refine_ls_R_factor_gt 0.0505
_refine_ls_shift/su_max 0
_refine_ls_shift/su_mean 0
_refine_ls_structure_factor_coef Fsqd
_refine_ls_weighting_details 'calc w=1/[\s^2^(Fo^2^)+(0.0406P)^2^+16.0842P] where P=(Fo^2^+2Fc^2^)/3'
_refine_ls_weighting_scheme calc
_refine_ls_wR_factor_gt 0.1047
_refine_ls_wR_factor_ref 0.1354
_reflns_number_gt 6849
_reflns_number_total 11121
_reflns_threshold_expression >2sigma(I)
_cod_data_source_file ic060544nsup3.cif
_cod_data_source_block mr01av3s
_cod_database_code 4332590

loop_
_symmetry_equiv_pos_as_xyz
'x, y, z'
'-x+1/2, y+1/2, -z+1/2'
'-x, -y, -z'
'x-1/2, -y-1/2, z-1/2'

loop_
_atom_site_label
_atom_site_type_symbol
_atom_site_fract_x
_atom_site_fract_y
_atom_site_fract_z
_atom_site_U_iso_or_equiv
_atom_site_adp_type
_atom_site_occupancy
_atom_site_symmetry_multiplicity
_atom_site_calc_flag
_atom_site_refinement_flags
_atom_site_disorder_assembly
_atom_site_disorder_group
Mo1 Mo 0.06179(3) 0.09985(2) 0.22018(3) 0.01807(10) Uani 1 1 d . A .
Mo2 Mo 0.08762(3) 0.13607(2) 0.39031(3) 0.01976(11) Uani 1 1 d . A .
P1 P -0.04153(8) 0.17229(7) 0.26289(8) 0.0175(2) Uani 1 1 d . . .
P2 P 0.18555(8) 0.05685(7) 0.34691(8) 0.0206(3) Uani 1 1 d . . .
B1 B 0.7358(5) 0.0668(4) 0.9219(5) 0.0386(16) Uani 1 1 d . . .
F1 F 0.6584(2) 0.09440(19) 0.9285(2) 0.0417(8) Uani 1 1 d . . .
F2 F 0.7813(2) 0.02177(19) 0.9924(2) 0.0390(8) Uani 1 1 d . . .
F3 F 0.7111(3) 0.0246(2) 0.8471(2) 0.0620(12) Uani 1 1 d . . .
F4 F 0.7903(3) 0.1253(2) 0.9191(3) 0.0808(15) Uani 1 1 d . . .
N1 N -0.0431(3) -0.0550(2) 0.2073(3) 0.0297(10) Uani 1 1 d . A .
O1 O -0.0199(3) -0.0073(2) 0.3959(2) 0.0324(9) Uani 1 1 d . A .
C1 C 0.0201(3) 0.0447(3) 0.3914(3) 0.0247(11) Uani 1 1 d . . .
C2 C -0.0060(3) 0.0013(3) 0.2148(3) 0.0230(10) Uani 1 1 d . . .
C3 C -0.0959(3) -0.1235(3) 0.1864(3) 0.0256(11) Uani 1 1 d . . .
C4 C -0.1082(4) -0.1443(3) 0.0949(4) 0.0431(16) Uani 1 1 d . A .
H4A H -0.1381 -0.1042 0.0565 0.065 Uiso 1 1 calc R . .
H4B H -0.1434 -0.1892 0.0782 0.065 Uiso 1 1 calc R . .
H4C H -0.0509 -0.1528 0.092 0.065 Uiso 1 1 calc R . .
C5 C -0.0452(5) -0.1833(3) 0.2503(4) 0.0508(18) Uani 1 1 d . A .
H5A H 0.0116 -0.1916 0.2461 0.076 Uiso 1 1 calc R . .
H5B H -0.0789 -0.2291 0.2376 0.076 Uiso 1 1 calc R . .
H5C H -0.0359 -0.1672 0.3079 0.076 Uiso 1 1 calc R . .
C6 C -0.1840(4) -0.1061(4) 0.1933(6) 0.061(2) Uani 1 1 d . A .
H6A H -0.174 -0.0926 0.2518 0.092 Uiso 1 1 calc R . .
H6B H -0.2218 -0.1496 0.177 0.092 Uiso 1 1 calc R . .
H6C H -0.2123 -0.0652 0.1554 0.092 Uiso 1 1 calc R . .
C7 C 0.0941(4) 0.1659(3) 0.1164(4) 0.0328(13) Uani 1 1 d . . .
C8 C 0.0020(4) 0.1486(3) 0.0796(3) 0.0324(13) Uani 1 1 d . A .
C9 C -0.0059(4) 0.0719(3) 0.0747(3) 0.0267(11) Uani 1 1 d . . .
C10 C 0.0816(4) 0.0394(3) 0.1086(3) 0.0276(11) Uani 1 1 d . A .
C11 C 0.1439(4) 0.0986(4) 0.1342(3) 0.0313(12) Uani 1 1 d . A .
C12 C 0.1389(4) 0.1237(3) 0.5373(3) 0.0273(12) Uani 1 1 d . . .
C13 C 0.0568(4) 0.1635(4) 0.5104(4) 0.0386(14) Uani 1 1 d . A .
C14 C 0.0705(5) 0.2328(4) 0.4771(4) 0.0476(19) Uani 1 1 d . . .
C15 C 0.1589(5) 0.2357(3) 0.4826(4) 0.0443(18) Uani 1 1 d . A .
C16 C 0.2015(4) 0.1679(3) 0.5204(3) 0.0318(12) Uani 1 1 d . A .
C17 C -0.1527(3) 0.1309(3) 0.2432(3) 0.0208(10) Uani 1 1 d D . .
C18 C -0.2220(3) 0.1480(3) 0.1540(3) 0.0276(11) Uani 1 1 d D . .
H18A H -0.1977 0.136 0.1108 0.033 Uiso 1 1 calc R . .
H18B H -0.2356 0.2012 0.1498 0.033 Uiso 1 1 calc R . .
C19 C -0.3079(3) 0.1033(3) 0.1353(3) 0.0293(11) Uani 1 1 d D . .
H19A H -0.3524 0.1189 0.0802 0.035 Uiso 1 1 calc R . .
H19B H -0.2961 0.0504 0.1315 0.035 Uiso 1 1 calc R . .
C20 C -0.3442(4) 0.1152(3) 0.2059(4) 0.0384(14) Uani 1 1 d D . .
H20A H -0.3635 0.1668 0.2045 0.046 Uiso 1 1 calc R . .
H20B H -0.3958 0.0832 0.1948 0.046 Uiso 1 1 calc R . .
C21 C -0.2748(4) 0.0978(3) 0.2954(3) 0.0340(13) Uani 1 1 d D . .
H21A H -0.2605 0.0448 0.2991 0.041 Uiso 1 1 calc R . .
H21B H -0.2995 0.109 0.3385 0.041 Uiso 1 1 calc R . .
C22 C -0.1894(3) 0.1434(3) 0.3147(3) 0.0272(11) Uani 1 1 d D . .
H22A H -0.145 0.1283 0.3701 0.033 Uiso 1 1 calc R . .
H22B H -0.202 0.1962 0.3179 0.033 Uiso 1 1 calc R . .
C23 C -0.0608(3) 0.2721(3) 0.2254(3) 0.0233(10) Uani 1 1 d . . .
C24 C -0.1123(4) 0.3187(3) 0.2678(4) 0.0304(12) Uani 1 1 d . . .
H24A H -0.0803 0.3178 0.3301 0.037 Uiso 1 1 calc R . .
H24B H -0.1704 0.2962 0.255 0.037 Uiso 1 1 calc R . .
C25 C -0.1247(3) 0.4002(3) 0.2367(4) 0.0318(12) Uani 1 1 d . . .
H25A H -0.1643 0.4016 0.1762 0.038 Uiso 1 1 calc R . .
H25B H -0.1528 0.4283 0.2692 0.038 Uiso 1 1 calc R . .
C26 C -0.0370(4) 0.4372(3) 0.2475(4) 0.0339(13) Uani 1 1 d . . .
H26A H -0.0006 0.4422 0.3086 0.041 Uiso 1 1 calc R . .
H26B H -0.0485 0.487 0.2225 0.041 Uiso 1 1 calc R . .
C27 C 0.0132(4) 0.3918(3) 0.2041(4) 0.0322(12) Uani 1 1 d . . .
H27A H 0.0705 0.4151 0.2148 0.039 Uiso 1 1 calc R . .
H27B H -0.0205 0.3911 0.1421 0.039 Uiso 1 1 calc R . .
C28 C 0.0278(3) 0.3114(3) 0.2382(4) 0.0279(11) Uani 1 1 d . . .
H28A H 0.0654 0.312 0.2993 0.033 Uiso 1 1 calc R . .
H28B H 0.0586 0.2832 0.2084 0.033 Uiso 1 1 calc R . .
C29 C 0.1935(4) -0.0457(3) 0.3700(4) 0.0314(12) Uani 1 1 d . A .
C30 C 0.2367(4) -0.0876(3) 0.3181(3) 0.0318(12) Uani 1 1 d . . .
H30A H 0.2978 -0.0705 0.3349 0.038 Uiso 1 1 calc R A .
H30B H 0.2053 -0.0759 0.2573 0.038 Uiso 1 1 calc R . .
C31 C 0.2364(5) -0.1722(3) 0.3303(4) 0.0459(16) Uani 1 1 d . A .
H31A H 0.1767 -0.1909 0.2979 0.055 Uiso 1 1 calc R . .
H31B H 0.2761 -0.1948 0.306 0.055 Uiso 1 1 calc R . .
C32 C 0.2641(5) -0.1964(3) 0.4209(4) 0.0465(17) Uani 1 1 d . . .
H32A H 0.3276 -0.1875 0.4506 0.056 Uiso 1 1 calc R A .
H32B H 0.2537 -0.2498 0.4224 0.056 Uiso 1 1 calc R . .
C33 C 0.2146(4) -0.1558(3) 0.4681(4) 0.0388(14) Uani 1 1 d . A .
H33A H 0.2396 -0.1699 0.5287 0.047 Uiso 1 1 calc R . .
H33B H 0.1524 -0.1711 0.4446 0.047 Uiso 1 1 calc R . .
C34 C 0.2203(5) -0.0701(3) 0.4603(4) 0.0524(19) Uani 1 1 d . . .
H34A H 0.1819 -0.0463 0.4854 0.063 Uiso 1 1 calc R A .
H34B H 0.2811 -0.0539 0.493 0.063 Uiso 1 1 calc R . .
C35 C 0.2977(4) 0.0873(4) 0.3557(6) 0.0220(18) Uani 0.7 1 d PD A 1
H35 H 0.3103 0.0631 0.309 0.026 Uiso 0.7 1 calc PR A 1
C36 C 0.3003(6) 0.1725(6) 0.3433(11) 0.034(3) Uani 0.7 1 d PD A 1
H36A H 0.2849 0.198 0.387 0.041 Uiso 0.7 1 calc PR A 1
H36B H 0.2564 0.1862 0.287 0.041 Uiso 0.7 1 calc PR A 1
C37 C 0.3935(6) 0.1981(7) 0.3502(9) 0.058(4) Uani 0.7 1 d PD A 1
H37A H 0.4068 0.176 0.3035 0.07 Uiso 0.7 1 calc PR A 1
H37B H 0.394 0.2522 0.3443 0.07 Uiso 0.7 1 calc PR A 1
C38 C 0.4657(7) 0.1748(6) 0.4374(8) 0.060(4) Uani 0.7 1 d PD A 1
H38A H 0.5239 0.1905 0.4398 0.072 Uiso 0.7 1 calc PR A 1
H38B H 0.4547 0.1993 0.4842 0.072 Uiso 0.7 1 calc PR A 1
C39 C 0.4644(6) 0.0898(5) 0.4480(6) 0.041(3) Uani 0.7 1 d PD A 1
H39A H 0.5093 0.0754 0.5035 0.049 Uiso 0.7 1 calc PR A 1
H39B H 0.4787 0.0655 0.403 0.049 Uiso 0.7 1 calc PR A 1
C40 C 0.3724(4) 0.0642(4) 0.4425(4) 0.0235(15) Uani 0.7 1 d PD A 1
H40A H 0.3602 0.0861 0.49 0.028 Uiso 0.7 1 calc PR A 1
H40B H 0.3723 0.0101 0.4485 0.028 Uiso 0.7 1 calc PR A 1
C35B C 0.3068(12) 0.0973(10) 0.3859(13) 0.021(5) Uiso 0.3 1 d PD A 2
H35B H 0.3325 0.0931 0.4491 0.025 Uiso 0.3 1 calc PR A 2
C36B C 0.3054(16) 0.1814(11) 0.364(2) 0.030(9) Uiso 0.3 1 d PD A 2
H36C H 0.2754 0.1881 0.3023 0.036 Uiso 0.3 1 calc PR A 2
H36D H 0.2715 0.2083 0.392 0.036 Uiso 0.3 1 calc PR A 2
C37B C 0.3992(18) 0.2148(12) 0.394(2) 0.058(10) Uani 0.3 1 d PD A 2
H37C H 0.3951 0.2639 0.3677 0.07 Uiso 0.3 1 calc PR A 2
H37D H 0.4217 0.2218 0.456 0.07 Uiso 0.3 1 calc PR A 2
C38B C 0.4661(19) 0.1688(11) 0.373(3) 0.099(15) Uani 0.3 1 d PD A 2
H38C H 0.5255 0.1888 0.4039 0.119 Uiso 0.3 1 calc PR A 2
H38D H 0.4536 0.1734 0.3112 0.119 Uiso 0.3 1 calc PR A 2
C39B C 0.4648(11) 0.0863(11) 0.395(2) 0.065(9) Uani 0.3 1 d PD A 2
H39C H 0.486 0.0803 0.4572 0.078 Uiso 0.3 1 calc PR A 2
H39D H 0.5041 0.0582 0.3744 0.078 Uiso 0.3 1 calc PR A 2
C40B C 0.3690(12) 0.0558(11) 0.3525(14) 0.055(6) Uani 0.3 1 d PD A 2
H40C H 0.3481 0.0617 0.2903 0.066 Uiso 0.3 1 calc PR A 2
H40D H 0.3685 0.0027 0.3651 0.066 Uiso 0.3 1 calc PR A 2
C100 C 0.4027(13) 0.0740(11) 0.0461(15) 0.049(5) Uani 0.6 1 d P B 1
H10A H 0.3427 0.0538 0.02 0.059 Uiso 0.6 1 calc PR B 1
H10B H 0.4355 0.0438 0.0965 0.059 Uiso 0.6 1 calc PR B 1
Cl11 Cl 0.4539(3) 0.0679(3) -0.0270(3) 0.1058(17) Uani 0.6 1 d P B 1
Cl21 Cl 0.3974(4) 0.1633(3) 0.0773(7) 0.157(3) Uani 0.6 1 d P B 1
C200 C 0.383(2) 0.091(2) 0.066(2) 0.081(14) Uani 0.4 1 d P C 2
H20C H 0.3239 0.069 0.0453 0.098 Uiso 0.4 1 calc PR C 2
H20D H 0.4258 0.05 0.0767 0.098 Uiso 0.4 1 calc PR C 2
Cl12 Cl 0.3921(5) 0.1487(6) -0.0129(5) 0.131(4) Uani 0.4 1 d P C 2
Cl22 Cl 0.4017(4) 0.1351(4) 0.1617(4) 0.0786(16) Uani 0.4 1 d P C 2
H16 H 0.261(3) 0.161(3) 0.534(3) 0.013(12) Uiso 1 1 d . . .
H8 H -0.046(4) 0.180(4) 0.063(4) 0.045(18) Uiso 1 1 d . . .
H13 H 0.008(4) 0.147(3) 0.520(4) 0.043(19) Uiso 1 1 d . . .
H23 H -0.094(4) 0.266(3) 0.156(4) 0.032(15) Uiso 1 1 d . . .
H10 H 0.098(3) -0.012(3) 0.110(3) 0.019(13) Uiso 1 1 d . . .
H11 H 0.206(4) 0.092(3) 0.157(4) 0.039(17) Uiso 1 1 d . . .
H17 H -0.142(4) 0.074(3) 0.249(4) 0.044(17) Uiso 1 1 d . . .
H9 H -0.062(4) 0.048(3) 0.056(3) 0.034(16) Uiso 1 1 d . . .
H7 H 0.112(5) 0.212(4) 0.127(5) 0.07(2) Uiso 1 1 d . . .
H1 H 0.120(4) 0.173(4) 0.302(4) 0.06(2) Uiso 1 1 d . . .
H12 H 0.150(4) 0.079(4) 0.564(4) 0.05(2) Uiso 1 1 d . . .
H29 H 0.126(4) -0.064(4) 0.343(4) 0.06(2) Uiso 1 1 d . . .
H14 H 0.031(5) 0.267(4) 0.457(5) 0.07(2) Uiso 1 1 d . . .
H15 H 0.183(5) 0.270(4) 0.461(4) 0.06(2) Uiso 1 1 d . . .

loop_
_atom_site_aniso_label
_atom_site_aniso_U_11
_atom_site_aniso_U_22
_atom_site_aniso_U_33
_atom_site_aniso_U_23
_atom_site_aniso_U_13
_atom_site_aniso_U_12
Mo1 0.0190(2) 0.0172(2) 0.0190(2) -0.00222(16) 0.00840(16) -0.00157(17)
Mo2 0.0233(2) 0.0162(2) 0.0181(2) -0.00164(15) 0.00592(16) 0.00075(17)
P1 0.0167(6) 0.0163(6) 0.0194(6) -0.0004(4) 0.0068(5) -0.0003(5)
P2 0.0207(6) 0.0164(6) 0.0253(7) 0.0021(5) 0.0093(5) 0.0014(5)
B1 0.029(3) 0.037(4) 0.048(4) 0.009(3) 0.013(3) 0.009(3)
F1 0.0373(19) 0.041(2) 0.044(2) -0.0020(16) 0.0123(16) 0.0119(16)
F2 0.0280(17) 0.042(2) 0.0432(19) 0.0069(15) 0.0089(15) 0.0050(15)
F3 0.064(3) 0.079(3) 0.041(2) -0.007(2) 0.018(2) 0.028(2)
F4 0.054(3) 0.060(3) 0.120(4) 0.038(3) 0.024(3) -0.016(2)
N1 0.039(3) 0.022(2) 0.032(2) -0.0059(18) 0.018(2) -0.011(2)
O1 0.040(2) 0.027(2) 0.035(2) 0.0011(16) 0.0189(18) -0.0076(17)
C1 0.027(3) 0.028(3) 0.019(2) -0.0003(19) 0.008(2) 0.005(2)
C2 0.026(3) 0.021(2) 0.025(3) -0.0014(19) 0.013(2) 0.001(2)
C3 0.026(3) 0.018(2) 0.034(3) -0.005(2) 0.013(2) -0.009(2)
C4 0.060(4) 0.027(3) 0.037(3) -0.009(2) 0.013(3) -0.014(3)
C5 0.058(4) 0.031(3) 0.053(4) 0.011(3) 0.010(3) -0.006(3)
C6 0.036(4) 0.049(4) 0.107(6) -0.016(4) 0.037(4) -0.007(3)
C7 0.050(4) 0.027(3) 0.029(3) -0.003(2) 0.024(3) -0.014(3)
C8 0.038(3) 0.043(4) 0.023(3) 0.006(2) 0.019(2) 0.007(3)
C9 0.024(3) 0.041(3) 0.017(2) -0.001(2) 0.009(2) -0.005(2)
C10 0.036(3) 0.027(3) 0.025(3) -0.006(2) 0.016(2) 0.004(2)
C11 0.023(3) 0.051(4) 0.023(3) 0.001(2) 0.012(2) -0.002(3)
C12 0.035(3) 0.024(3) 0.018(2) -0.005(2) 0.005(2) 0.004(2)
C13 0.040(4) 0.051(4) 0.024(3) -0.011(3) 0.011(3) 0.005(3)
C14 0.067(5) 0.034(3) 0.027(3) -0.011(3) 0.002(3) 0.023(3)
C15 0.080(5) 0.022(3) 0.021(3) -0.007(2) 0.010(3) -0.016(3)
C16 0.034(3) 0.031(3) 0.023(3) -0.008(2) 0.003(2) -0.005(3)
C17 0.021(2) 0.018(2) 0.024(2) 0.0006(19) 0.010(2) 0.000(2)
C18 0.023(3) 0.028(3) 0.032(3) -0.001(2) 0.011(2) -0.007(2)
C19 0.023(3) 0.029(3) 0.032(3) 0.003(2) 0.006(2) -0.002(2)
C20 0.025(3) 0.040(4) 0.051(4) 0.000(3) 0.016(3) -0.007(2)
C21 0.033(3) 0.043(3) 0.031(3) -0.004(2) 0.018(2) -0.012(3)
C22 0.027(3) 0.031(3) 0.029(3) -0.008(2) 0.016(2) -0.007(2)
C23 0.025(3) 0.018(2) 0.027(3) 0.0010(19) 0.009(2) 0.001(2)
C24 0.032(3) 0.022(3) 0.044(3) -0.001(2) 0.021(3) 0.003(2)
C25 0.026(3) 0.019(3) 0.048(3) 0.001(2) 0.012(2) 0.003(2)
C26 0.033(3) 0.018(3) 0.051(4) 0.000(2) 0.016(3) -0.001(2)
C27 0.032(3) 0.018(3) 0.050(3) 0.003(2) 0.019(3) -0.002(2)
C28 0.024(3) 0.019(3) 0.042(3) -0.001(2) 0.015(2) -0.001(2)
C29 0.043(3) 0.019(3) 0.040(3) 0.006(2) 0.024(3) 0.009(2)
C30 0.046(3) 0.022(3) 0.031(3) 0.002(2) 0.017(3) 0.007(2)
C31 0.066(5) 0.028(3) 0.042(3) -0.003(3) 0.019(3) 0.018(3)
C32 0.075(5) 0.024(3) 0.056(4) 0.009(3) 0.042(4) 0.016(3)
C33 0.057(4) 0.021(3) 0.044(3) 0.009(2) 0.027(3) 0.006(3)
C34 0.098(6) 0.028(3) 0.046(4) 0.005(3) 0.043(4) 0.020(4)
C35 0.016(4) 0.025(4) 0.017(4) -0.003(3) -0.002(3) -0.002(3)
C36 0.016(5) 0.029(5) 0.048(9) 0.010(5) 0.001(4) -0.002(3)
C37 0.022(5) 0.035(6) 0.106(12) 0.026(7) 0.011(6) -0.007(5)
C38 0.018(5) 0.035(6) 0.102(10) 0.017(6) -0.005(6) -0.013(4)
C39 0.024(4) 0.041(6) 0.049(6) 0.007(5) 0.004(4) -0.002(4)
C40 0.014(3) 0.020(3) 0.029(4) 0.004(3) 0.000(3) 0.003(3)
C37B 0.06(2) 0.032(14) 0.09(3) -0.019(15) 0.04(2) -0.022(13)
C38B 0.06(2) 0.026(14) 0.23(5) 0.00(2) 0.08(3) -0.015(14)
C39B 0.022(11) 0.032(13) 0.12(3) 0.013(16) 0.002(15) -0.012(9)
C40B 0.045(14) 0.045(14) 0.057(15) -0.005(11) -0.001(11) -0.005(11)
C100 0.029(8) 0.041(7) 0.072(13) 0.014(7) 0.015(7) -0.008(6)
Cl11 0.116(4) 0.131(4) 0.092(3) -0.047(3) 0.063(3) -0.086(3)
Cl21 0.130(5) 0.054(3) 0.311(11) -0.021(4) 0.112(6) 0.011(3)
C200 0.044(16) 0.14(4) 0.061(19) 0.06(2) 0.019(12) 0.006(17)
Cl12 0.100(5) 0.204(10) 0.080(4) 0.059(5) 0.024(4) -0.054(6)
Cl22 0.057(3) 0.085(4) 0.093(4) -0.018(3) 0.028(3) 0.001(3)

loop_
_atom_type_symbol
_atom_type_description
_atom_type_scat_dispersion_real
_atom_type_scat_dispersion_imag
_atom_type_scat_source
C C 0.0033 0.0016 'International Tables Vol C Tables 4.2.6.8 and 6.1.1.4'
H H 0 0 'International Tables Vol C Tables 4.2.6.8 and 6.1.1.4'
B B 0.0013 0.0007 'International Tables Vol C Tables 4.2.6.8 and 6.1.1.4'
F F 0.0171 0.0103 'International Tables Vol C Tables 4.2.6.8 and 6.1.1.4'
Mo Mo -1.6832 0.6857 'International Tables Vol C Tables 4.2.6.8 and 6.1.1.4'
N N 0.0061 0.0033 'International Tables Vol C Tables 4.2.6.8 and 6.1.1.4'
O O 0.0106 0.006 'International Tables Vol C Tables 4.2.6.8 and 6.1.1.4'
P P 0.1023 0.0942 'International Tables Vol C Tables 4.2.6.8 and 6.1.1.4'
Cl Cl 0.1484 0.1585 'International Tables Vol C Tables 4.2.6.8 and 6.1.1.4'

loop_
_geom_angle_atom_site_label_1
_geom_angle_atom_site_label_2
_geom_angle_atom_site_label_3
_geom_angle
C2 Mo1 C10 78.45(19)
C2 Mo1 C11 113.0(2)
C10 Mo1 C11 35.8(2)
C2 Mo1 C9 74.81(19)
C10 Mo1 C9 36.35(19)
C11 Mo1 C9 59.64(19)
C2 Mo1 C7 132.14(19)
C10 Mo1 C7 59.0(2)
C11 Mo1 C7 35.6(2)
C9 Mo1 C7 58.2(2)
C2 Mo1 C8 105.3(2)
C10 Mo1 C8 59.1(2)
C11 Mo1 C8 59.5(2)
C9 Mo1 C8 34.33(19)
C7 Mo1 C8 35.3(2)
C2 Mo1 P2 91.03(14)
C10 Mo1 P2 103.82(14)
C11 Mo1 P2 93.53(14)
C9 Mo1 P2 139.10(14)
C7 Mo1 P2 117.97(16)
C8 Mo1 P2 152.14(15)
C2 Mo1 P1 92.91(14)
C10 Mo1 P1 145.10(14)
C11 Mo1 P1 144.78(16)
C9 Mo1 P1 108.76(14)
C7 Mo1 P1 109.18(16)
C8 Mo1 P1 91.77(15)
P2 Mo1 P1 110.14(4)
C2 Mo1 Mo2 96.45(13)
C10 Mo1 Mo2 158.55(14)
C11 Mo1 Mo2 137.95(14)
C9 Mo1 Mo2 161.93(13)
C7 Mo1 Mo2 131.16(14)
C8 Mo1 Mo2 141.45(15)
P2 Mo1 Mo2 55.12(3)
P1 Mo1 Mo2 55.13(3)
C2 Mo1 H1 137.8(19)
C10 Mo1 H1 137.9(19)
C11 Mo1 H1 102.5(19)
C9 Mo1 H1 146.0(19)
C7 Mo1 H1 90.1(19)
C8 Mo1 H1 112.3(19)
P2 Mo1 H1 63.8(19)
P1 Mo1 H1 67.9(19)
Mo2 Mo1 H1 41.5(19)
C1 Mo2 C12 83.4(2)
C1 Mo2 C13 82.0(2)
C12 Mo2 C13 36.1(2)
C1 Mo2 C16 116.1(2)
C12 Mo2 C16 35.2(2)
C13 Mo2 C16 59.3(2)
C1 Mo2 C14 114.0(3)
C12 Mo2 C14 58.9(2)
C13 Mo2 C14 35.3(2)
C16 Mo2 C14 58.6(2)
C1 Mo2 C15 139.2(2)
C12 Mo2 C15 58.7(2)
C13 Mo2 C15 58.7(3)
C16 Mo2 C15 35.3(2)
C14 Mo2 C15 34.8(3)
C1 Mo2 P2 87.13(15)
C12 Mo2 P2 104.74(14)
C13 Mo2 P2 140.15(16)
C16 Mo2 P2 92.65(16)
C14 Mo2 P2 149.2(2)
C15 Mo2 P2 115.0(2)
C1 Mo2 P1 86.14(14)
C12 Mo2 P1 143.62(14)
C13 Mo2 P1 107.94(16)
C16 Mo2 P1 149.87(15)
C14 Mo2 P1 94.70(17)
C15 Mo2 P1 114.66(17)
P2 Mo2 P1 109.44(5)
C1 Mo2 Mo1 87.14(14)
C12 Mo2 Mo1 157.89(13)
C13 Mo2 Mo1 160.45(16)
C16 Mo2 Mo1 140.23(16)
C14 Mo2 Mo1 142.85(17)
C15 Mo2 Mo1 133.66(17)
P2 Mo2 Mo1 54.69(3)
P1 Mo2 Mo1 54.85(3)
C1 Mo2 H1 129(2)
C12 Mo2 H1 141.9(19)
C13 Mo2 H1 147(2)
C16 Mo2 H1 106.9(19)
C14 Mo2 H1 111(2)
C15 Mo2 H1 92(2)
P2 Mo2 H1 64(2)
P1 Mo2 H1 67.8(19)
Mo1 Mo2 H1 42(2)
C17 P1 C23 107.0(2)
C17 P1 Mo1 117.86(16)
C23 P1 Mo1 116.89(17)
C17 P1 Mo2 120.05(16)
C23 P1 Mo2 121.49(16)
Mo1 P1 Mo2 70.02(4)
C35 P2 C29 106.5(3)
C35 P2 C35B 14.8(5)
C29 P2 C35B 108.2(6)
C35 P2 Mo1 115.9(2)
C29 P2 Mo1 117.5(2)
C35B P2 Mo1 124.5(6)
C35 P2 Mo2 122.6(3)
C29 P2 Mo2 120.63(18)
C35B P2 Mo2 111.8(5)
Mo1 P2 Mo2 70.19(4)
F4 B1 F2 109.2(5)
F4 B1 F3 110.4(6)
F2 B1 F3 109.3(5)
F4 B1 F1 110.1(6)
F2 B1 F1 109.9(5)
F3 B1 F1 107.8(5)
C2 N1 C3 172.7(5)
O1 C1 Mo2 176.3(4)
N1 C2 Mo1 175.8(4)
N1 C3 C6 107.3(5)
N1 C3 C4 106.7(4)
C6 C3 C4 111.4(5)
N1 C3 C5 108.1(4)
C6 C3 C5 111.4(5)
C4 C3 C5 111.6(5)
C3 C4 H4A 109.5
C3 C4 H4B 109.5
H4A C4 H4B 109.5
C3 C4 H4C 109.5
H4A C4 H4C 109.5
H4B C4 H4C 109.5
C3 C5 H5A 109.5
C3 C5 H5B 109.5
H5A C5 H5B 109.5
C3 C5 H5C 109.5
H5A C5 H5C 109.5
H5B C5 H5C 109.5
C3 C6 H6A 109.5
C3 C6 H6B 109.5
H6A C6 H6B 109.5
C3 C6 H6C 109.5
H6A C6 H6C 109.5
H6B C6 H6C 109.5
C11 C7 C8 109.2(5)
C11 C7 Mo1 71.6(3)
C8 C7 Mo1 73.3(3)
C11 C7 H7 130(5)
C8 C7 H7 121(5)
Mo1 C7 H7 119(5)
C9 C8 C7 107.6(5)
C9 C8 Mo1 71.6(3)
C7 C8 Mo1 71.4(3)
C9 C8 H8 123(4)
C7 C8 H8 129(4)
Mo1 C8 H8 121(4)
C8 C9 C10 108.9(5)
C8 C9 Mo1 74.1(3)
C10 C9 Mo1 70.8(3)
C8 C9 H9 122(3)
C10 C9 H9 129(3)
Mo1 C9 H9 117(3)
C11 C10 C9 107.6(5)
C11 C10 Mo1 72.9(3)
C9 C10 Mo1 72.9(3)
C11 C10 H10 123(3)
C9 C10 H10 129(3)
Mo1 C10 H10 124(3)
C10 C11 C7 106.7(5)
C10 C11 Mo1 71.3(3)
C7 C11 Mo1 72.8(3)
C10 C11 H11 125(4)
C7 C11 H11 129(4)
Mo1 C11 H11 123(4)
C16 C12 C13 108.6(5)
C16 C12 Mo2 73.8(3)
C13 C12 Mo2 72.5(3)
C16 C12 H12 126(4)
C13 C12 H12 126(4)
Mo2 C12 H12 123(4)
C14 C13 C12 107.2(6)
C14 C13 Mo2 73.9(4)
C12 C13 Mo2 71.5(3)
C14 C13 H13 128(4)
C12 C13 H13 124(4)
Mo2 C13 H13 125(4)
C15 C14 C13 108.5(6)
C15 C14 Mo2 73.0(3)
C13 C14 Mo2 70.8(3)
C15 C14 H14 126(5)
C13 C14 H14 125(5)
Mo2 C14 H14 122(5)
C14 C15 C16 108.0(6)
C14 C15 Mo2 72.2(3)
C16 C15 Mo2 71.4(3)
C14 C15 H15 127(5)
C16 C15 H15 124(5)
Mo2 C15 H15 117(5)
C12 C16 C15 107.8(6)
C12 C16 Mo2 71.0(3)
C15 C16 Mo2 73.3(3)
C12 C16 H16 131(3)
C15 C16 H16 121(3)
Mo2 C16 H16 126(3)
C18 C17 C22 112.0(4)
C18 C17 P1 113.4(3)
C22 C17 P1 116.1(3)
C18 C17 H17 109(3)
C22 C17 H17 100(3)
P1 C17 H17 105(3)
C17 C18 C19 111.7(4)
C17 C18 H18A 109.3
C19 C18 H18A 109.3
C17 C18 H18B 109.3
C19 C18 H18B 109.3
H18A C18 H18B 108
C20 C19 C18 111.1(4)
C20 C19 H19A 109.4
C18 C19 H19A 109.4
C20 C19 H19B 109.4
C18 C19 H19B 109.4
H19A C19 H19B 108
C21 C20 C19 112.1(4)
C21 C20 H20A 109.2
C19 C20 H20A 109.2
C21 C20 H20B 109.2
C19 C20 H20B 109.2
H20A C20 H20B 107.9
C20 C21 C22 111.7(4)
C20 C21 H21A 109.3
C22 C21 H21A 109.3
C20 C21 H21B 109.3
C22 C21 H21B 109.3
H21A C21 H21B 107.9
C21 C22 C17 110.2(4)
C21 C22 H22A 109.6
C17 C22 H22A 109.6
C21 C22 H22B 109.6
C17 C22 H22B 109.6
H22A C22 H22B 108.1
C24 C23 C28 109.4(4)
C24 C23 P1 114.3(4)
C28 C23 P1 111.1(3)
C24 C23 H23 114(3)
C28 C23 H23 105(3)
P1 C23 H23 103(3)
C23 C24 C25 112.5(4)
C23 C24 H24A 109.1
C25 C24 H24A 109.1
C23 C24 H24B 109.1
C25 C24 H24B 109.1
H24A C24 H24B 107.8
C26 C25 C24 112.2(4)
C26 C25 H25A 109.2
C24 C25 H25A 109.2
C26 C25 H25B 109.2
C24 C25 H25B 109.2
H25A C25 H25B 107.9
C25 C26 C27 111.2(4)
C25 C26 H26A 109.4
C27 C26 H26A 109.4
C25 C26 H26B 109.4
C27 C26 H26B 109.4
H26A C26 H26B 108
C26 C27 C28 110.9(5)
C26 C27 H27A 109.5
C28 C27 H27A 109.5
C26 C27 H27B 109.5
C28 C27 H27B 109.5
H27A C27 H27B 108
C27 C28 C23 111.9(4)
C27 C28 H28A 109.2
C23 C28 H28A 109.2
C27 C28 H28B 109.2
C23 C28 H28B 109.2
H28A C28 H28B 107.9
C34 C29 C30 115.3(5)
C34 C29 P2 118.3(4)
C30 C29 P2 112.2(4)
C34 C29 H29 101(4)
C30 C29 H29 103(4)
P2 C29 H29 104(4)
C29 C30 C31 112.9(5)
C29 C30 H30A 109
C31 C30 H30A 109
C29 C30 H30B 109
C31 C30 H30B 109
H30A C30 H30B 107.8
C32 C31 C30 114.4(5)
C32 C31 H31A 108.7
C30 C31 H31A 108.7
C32 C31 H31B 108.7
C30 C31 H31B 108.7
H31A C31 H31B 107.6
C31 C32 C33 112.7(5)
C31 C32 H32A 109
C33 C32 H32A 109
C31 C32 H32B 109
C33 C32 H32B 109
H32A C32 H32B 107.8
C32 C33 C34 111.7(5)
C32 C33 H33A 109.3
C34 C33 H33A 109.3
C32 C33 H33B 109.3
C34 C33 H33B 109.3
H33A C33 H33B 107.9
C29 C34 C33 112.2(5)
C29 C34 H34A 109.2
C33 C34 H34A 109.2
C29 C34 H34B 109.2
C33 C34 H34B 109.2
H34A C34 H34B 107.9
C36 C35 C40 109.8(8)
C36 C35 P2 110.9(5)
C40 C35 P2 112.8(5)
C36 C35 H35 107.7
C40 C35 H35 107.7
P2 C35 H35 107.7
C35 C36 C37 111.0(8)
C35 C36 H36A 109.4
C37 C36 H36A 109.4
C35 C36 H36B 109.4
C37 C36 H36B 109.4
H36A C36 H36B 108
C38 C37 C36 111.1(10)
C38 C37 H37A 109.4
C36 C37 H37A 109.4
C38 C37 H37B 109.4
C36 C37 H37B 109.4
H37A C37 H37B 108
C39 C38 C37 109.8(8)
C39 C38 H38A 109.7
C37 C38 H38A 109.7
C39 C38 H38B 109.7
C37 C38 H38B 109.7
H38A C38 H38B 108.2
C38 C39 C40 110.2(7)
C38 C39 H39A 109.6
C40 C39 H39A 109.6
C38 C39 H39B 109.6
C40 C39 H39B 109.6
H39A C39 H39B 108.1
C39 C40 C35 111.8(6)
C39 C40 H40A 109.3
C35 C40 H40A 109.3
C39 C40 H40B 109.3
C35 C40 H40B 109.3
H40A C40 H40B 107.9
C40B C35B C36B 109.9(15)
C40B C35B P2 114.8(12)
C36B C35B P2 111.0(13)
C40B C35B H35B 106.9
C36B C35B H35B 106.9
P2 C35B H35B 106.9
C37B C36B C35B 112.3(16)
C37B C36B H36C 109.1
C35B C36B H36C 109.1
C37B C36B H36D 109.1
C35B C36B H36D 109.1
H36C C36B H36D 107.9
C38B C37B C36B 115.4(18)
C38B C37B H37C 108.4
C36B C37B H37C 108.4
C38B C37B H37D 108.4
C36B C37B H37D 108.4
H37C C37B H37D 107.5
C37B C38B C39B 112.8(19)
C37B C38B H38C 109
C39B C38B H38C 109
C37B C38B H38D 109
C39B C38B H38D 109
H38C C38B H38D 107.8
C38B C39B C40B 109.5(16)
C38B C39B H39C 109.8
C40B C39B H39C 109.8
C38B C39B H39D 109.8
C40B C39B H39D 109.8
H39C C39B H39D 108.2
C35B C40B C39B 110.7(15)
C35B C40B H40C 109.5
C39B C40B H40C 109.5
C35B C40B H40D 109.5
C39B C40B H40D 109.5
H40C C40B H40D 108.1
Cl21 C100 Cl11 111.9(11)
Cl21 C100 H10A 109.2
Cl11 C100 H10A 109.2
Cl21 C100 H10B 109.2
Cl11 C100 H10B 109.2
H10A C100 H10B 107.9
Cl22 C200 Cl12 114(2)
Cl22 C200 H20C 108.8
Cl12 C200 H20C 108.8
Cl22 C200 H20D 108.8
Cl12 C200 H20D 108.8
H20C C200 H20D 107.7

loop_
_geom_bond_atom_site_label_1
_geom_bond_atom_site_label_2
_geom_bond_distance
Mo1 C2 2.056(5)
Mo1 C10 2.283(5)
Mo1 C11 2.302(5)
Mo1 C9 2.310(5)
Mo1 C7 2.317(5)
Mo1 C8 2.342(5)
Mo1 P2 2.4201(13)
Mo1 P1 2.4275(13)
Mo1 Mo2 2.7901(7)
Mo1 H1 1.87(6)
Mo2 C1 1.967(5)
Mo2 C12 2.287(5)
Mo2 C13 2.300(6)
Mo2 C16 2.323(5)
Mo2 C14 2.339(6)
Mo2 C15 2.348(6)
Mo2 P2 2.4328(13)
Mo2 P1 2.4357(13)
Mo2 H1 1.86(6)
P1 C17 1.856(5)
P1 C23 1.872(5)
P2 C35 1.848(7)
P2 C29 1.863(5)
P2 C35B 1.955(18)
B1 F4 1.377(8)
B1 F2 1.383(7)
B1 F3 1.383(8)
B1 F1 1.391(7)
N1 C2 1.152(6)
N1 C3 1.454(6)
O1 C1 1.149(6)
C3 C6 1.508(8)
C3 C4 1.512(7)
C3 C5 1.512(8)
C4 H4A 0.96
C4 H4B 0.96
C4 H4C 0.96
C5 H5A 0.96
C5 H5B 0.96
C5 H5C 0.96
C6 H6A 0.96
C6 H6B 0.96
C6 H6C 0.96
C7 C11 1.413(8)
C7 C8 1.414(8)
C7 H7 0.87(7)
C8 C9 1.373(8)
C8 H8 0.91(6)
C9 C10 1.433(7)
C9 H9 0.95(6)
C10 C11 1.409(8)
C10 H10 0.94(5)
C11 H11 0.93(6)
C12 C16 1.395(8)
C12 C13 1.420(8)
C12 H12 0.90(7)
C13 C14 1.407(10)
C13 H13 0.91(6)
C14 C15 1.401(10)
C14 H14 0.85(7)
C15 C16 1.417(8)
C15 H15 0.88(7)
C16 H16 0.91(5)
C17 C18 1.518(6)
C17 C22 1.542(6)
C17 H17 1.03(6)
C18 C19 1.530(6)
C18 H18A 0.97
C18 H18B 0.97
C19 C20 1.521(7)
C19 H19A 0.97
C19 H19B 0.97
C20 C21 1.521(7)
C20 H20A 0.97
C20 H20B 0.97
C21 C22 1.528(7)
C21 H21A 0.97
C21 H21B 0.97
C22 H22A 0.97
C22 H22B 0.97
C23 C24 1.531(7)
C23 C28 1.536(7)
C23 H23 1.08(5)
C24 C25 1.531(7)
C24 H24A 0.97
C24 H24B 0.97
C25 C26 1.513(7)
C25 H25A 0.97
C25 H25B 0.97
C26 C27 1.515(8)
C26 H26A 0.97
C26 H26B 0.97
C27 C28 1.527(7)
C27 H27A 0.97
C27 H27B 0.97
C28 H28A 0.97
C28 H28B 0.97
C29 C34 1.470(8)
C29 C30 1.504(7)
C29 H29 1.06(7)
C30 C31 1.523(7)
C30 H30A 0.97
C30 H30B 0.97
C31 C32 1.473(8)
C31 H31A 0.97
C31 H31B 0.97
C32 C33 1.507(8)
C32 H32A 0.97
C32 H32B 0.97
C33 C34 1.540(8)
C33 H33A 0.97
C33 H33B 0.97
C34 H34A 0.97
C34 H34B 0.97
C35 C36 1.536(9)
C35 C40 1.550(9)
C35 H35 0.98
C36 C37 1.539(10)
C36 H36A 0.97
C36 H36B 0.97
C37 C38 1.537(12)
C37 H37A 0.97
C37 H37B 0.97
C38 C39 1.527(11)
C38 H38A 0.97
C38 H38B 0.97
C39 C40 1.528(10)
C39 H39A 0.97
C39 H39B 0.97
C40 H40A 0.97
C40 H40B 0.97
C35B C40B 1.519(15)
C35B C36B 1.540(15)
C35B H35B 0.98
C36B C37B 1.529(15)
C36B H36C 0.97
C36B H36D 0.97
C37B C38B 1.506(16)
C37B H37C 0.97
C37B H37D 0.97
C38B C39B 1.522(16)
C38B H38C 0.97
C38B H38D 0.97
C39B C40B 1.539(15)
C39B H39C 0.97
C39B H39D 0.97
C40B H40C 0.97
C40B H40D 0.97
C100 Cl21 1.69(2)
C100 Cl11 1.723(18)
C100 H10A 0.97
C100 H10B 0.97
C200 Cl22 1.70(4)
C200 Cl12 1.73(3)
C200 H20C 0.97
C200 H20D 0.97
